data_7251868
loop_
_publ_author_name
'Benthin, Grant C.'
'Flester, Cameron J.'
'Forbes, Tori Z.'

_publ_section_title
;
 Single crystal growth and structural characterization of synthetic U(vi)
 peroxide phases, studtite (UO2(O2)(H2O)2&#x00B7;2H2O) and metastudtite
 (UO2(O2)(H2O)2)
;
_journal_issue 16
_journal_name_full CrystEngComm
_journal_page_first 2542
_journal_page_last 2547
_journal_paper_doi 10.1039/D6CE00118A
_journal_volume 28
_journal_year 2026
_chemical_formula_moiety 'H4 O6 U'
_chemical_formula_sum 'H4 O6 U'
_chemical_formula_weight 338.06
_chemical_name_common Metastudtite
_chemical_name_systematic Diaquaperoxo(dioxouranium(VI))
_space_group_crystal_system orthorhombic
_space_group_IT_number 71
_space_group_name_Hall '-I 2 2'
_space_group_name_H-M_alt 'I m m m'
_atom_sites_solution_hydrogens difmap
_atom_sites_solution_primary dual
_audit_creation_date 2025-12-31
_audit_creation_method
;
Olex2 1.5
(compiled 2025.07.13 svn.rb7424aed for OlexSys, GUI svn.r7314)
;
_audit_update_record
;
2026-02-04 deposited with the CCDC.	2026-04-08 downloaded from the CCDC.
;
_cell_angle_alpha 90
_cell_angle_beta 90
_cell_angle_gamma 90
_cell_formula_units_Z 2
_cell_length_a 4.1946(5)
_cell_length_b 6.5143(9)
_cell_length_c 8.7339(13)
_cell_measurement_reflns_used 3658
_cell_measurement_temperature 100
_cell_measurement_theta_max 25.328
_cell_measurement_theta_min 3.902
_cell_volume 238.65(6)
_computing_cell_refinement 'SAINT V8.40B (?, 2016)'
_computing_data_reduction 'SAINT V8.40B (?, 2016)'
_computing_molecular_graphics 'Olex2 1.5 (Dolomanov et al., 2009)'
_computing_publication_material 'Olex2 1.5 (Dolomanov et al., 2009)'
_computing_structure_refinement 'XL  (Sheldrick, 2008)'
_computing_structure_solution 'SHELXT 2018/2 (Sheldrick, 2018)'
_diffrn_ambient_temperature 100
_diffrn_measured_fraction_theta_full 1.000
_diffrn_measured_fraction_theta_max 1.000
_diffrn_measurement_device_type 'Bruker D8 Quest'
_diffrn_measurement_method '\f and \w scans'
_diffrn_radiation_type MoK\a
_diffrn_radiation_wavelength 0.71073
_diffrn_reflns_av_R_equivalents 0.0617
_diffrn_reflns_av_unetI/netI 0.0171
_diffrn_reflns_Laue_measured_fraction_full 1.000
_diffrn_reflns_Laue_measured_fraction_max 1.000
_diffrn_reflns_limit_h_max 5
_diffrn_reflns_limit_h_min -5
_diffrn_reflns_limit_k_max 7
_diffrn_reflns_limit_k_min -7
_diffrn_reflns_limit_l_max 10
_diffrn_reflns_limit_l_min -10
_diffrn_reflns_number 3334
_diffrn_reflns_point_group_measured_fraction_full 1.000
_diffrn_reflns_point_group_measured_fraction_max 1.000
_diffrn_reflns_theta_full 25.242
_diffrn_reflns_theta_max 25.328
_diffrn_reflns_theta_min 3.902
_diffrn_source_current 1.0
_diffrn_source_power 0.05
_diffrn_source_voltage 50.0
_diffrn_standards_number 0
_exptl_absorpt_coefficient_mu 33.938
_exptl_absorpt_correction_T_max 0.0613
_exptl_absorpt_correction_T_min 0.0263
_exptl_absorpt_correction_type multi-scan
_exptl_absorpt_process_details
;
SADABS-2016/2 (Bruker,2016/2) was used for absorption correction.
wR2(int) was 0.1335 before and 0.0979 after correction.
The Ratio of minimum to maximum transmission is 0.4290.
The \l/2 correction factor is Not present.
;
_exptl_crystal_colour 'clear light yellow'
_exptl_crystal_colour_lustre clear
_exptl_crystal_colour_modifier light
_exptl_crystal_colour_primary yellow
_exptl_crystal_density_diffrn 4.704
_exptl_crystal_description needle
_exptl_crystal_F_000 288
_exptl_crystal_preparation 'Dehydration of a single crystal of studtite at ambient temperature and pressure'
_exptl_crystal_size_max 0.12
_exptl_crystal_size_mid 0.015
_exptl_crystal_size_min 0.005
_refine_diff_density_max 3.482
_refine_diff_density_min -0.657
_refine_diff_density_rms 0.413
_refine_ls_extinction_method none
_refine_ls_goodness_of_fit_ref 1.198
_refine_ls_hydrogen_treatment refall
_refine_ls_matrix_type full
_refine_ls_number_parameters 23
_refine_ls_number_reflns 143
_refine_ls_number_restraints 2
_refine_ls_restrained_S_all 1.188
_refine_ls_R_factor_all 0.0350
_refine_ls_R_factor_gt 0.0350
_refine_ls_shift/su_max 0.004
_refine_ls_shift/su_mean 0.000
_refine_ls_structure_factor_coef Fsqd
_refine_ls_weighting_details 'w=1/[\s^2^(Fo^2^)+(0.0602P)^2^+6.5168P] where P=(Fo^2^+2Fc^2^)/3'
_refine_ls_weighting_scheme calc
_refine_ls_wR_factor_gt 0.0843
_refine_ls_wR_factor_ref 0.0843
_reflns_Friedel_coverage 0.000
_reflns_number_gt 143
_reflns_number_total 143
_reflns_threshold_expression 'I > 2\s(I)'
_cod_data_source_file d6ce00118a2.cif
_cod_data_source_block gcb_135_4_cr3_dry1_ds2_vfinal
_cod_depositor_comments 'Adding full bibliography for 7251867--7251868.cif.'
_cod_original_sg_symbol_H-M Immm
_cod_database_code 7251868
_shelx_shelxl_version_number 2019/1
_publ_section_validation_response
;
PLAT088_ALERT_3_B
PROBLEM: Poor Data/Parameter Ratio
RESPONSE: The low data-to-parameter ratio of 6.22 arises from the reality 
that the crystal is highly symmetric and only contains a few atoms. 
After merging symmetry-equivalent reflections, only 143 unique 
reflections remain, while 23 parameters were refined. This ratio is 
typical for small, highly symmetric structures with heavy atoms. Despite 
the limited ratio, the refinement is of reasonable quality (R1 = 0.035, 
wR2 = 0.084, GOF = 1.20) and is chemically sensible. Given the nature 
of the compound and symmetry constraints, the ratio is unavoidable and 
does not compromise the validity of the structural model.

PLAT094_ALERT_2_B
PROBLEM: Ratio of Maximum / Minimum Residual Density
RESPONSE: The relatively high ratio of maximum to minimum residual 
density (5.3) is likely due to the presence of uranium in a small unit 
cell with only a few light atoms. The significant positive peaks and 
negative holes are located near the uranium atom and are likely the result 
of Fourier truncation effects around U center. These features are common 
in actinide structures, especially those with limited data resolution, and 
do not indicate missing atoms or disorder.

PLAT971_ALERT_2_B
PROBLEM: Check Calcd Resid. Dens.  1.10Ang From U1
RESPONSE: The relatively large residual peak of 3.31 eA-3 at about 1.1 A 
from U1 is typical for structures with heavy atoms like uranium. The peak 
does not correspond to any chemically reasonable additional atom or 
ligand. Attempts to model extra sites, split positions, twinning, or 
alternative unit cells/space groups did not lead to improvement in 
R-values. Given these factors, the residual peak is considered acceptable 
and does not affect the validity of the model.

PLAT215_ALERT_3_C
PROBLEM: Disordered O1 has ADP max/min Ratio
RESPONSE: O1 lies on a special position in space group Immm and was 
refined anisotropically with partial occupancy (0.5). The elevated ADP 
ratio of 3.9 may reflect residual anisotropy due to symmetry constraints 
and limited data rather than true physical disorder. Attempts to model 
alternative disorder or split positions did not improve refinement or 
R-values. The current model is chemically reasonable and consistent with 
expected U-O bonding.

PLAT975_ALERT_2_C (multiple)
PROBLEM: Check Calcd Resid. Dens.
RESPONSE: The positive residuals near the oxygen atoms are likely due to 
nearby hydrogen atoms restrained using DFIX and DANG restraints and the 
presence of a heavy uranium atom. These residuals are considered typical 
and are not indicative of modeling issues.

PLAT976_ALERT_2_C
PROBLEM: Check Calcd Resid. Dens.
RESPONSE: The small negative residual feature near O1 is generally 
considered acceptable given the presence of a heavy atom (uranium).
Attempts to model alternative disorder/occupancy for O1 did not improve 
R-values or reduce the feature. The refinement is otherwise robust (R1 = 
0.035, wR2 = 0.084, GOF = 1.20), and the model provides chemically 
sensible geometry for U-O(peroxo) and U-O(water) bonding. Overall, the 
feature is considered acceptable and not indicative of a model deficiency.
;
_shelx_space_group_comment
;
The symmetry employed for this shelxl refinement is uniquely defined
by the following loop, which should always be used as a source of
symmetry information in preference to the above space-group names.
They are only intended as comments.
;
_shelx_estimated_absorpt_t_max 0.849
_shelx_estimated_absorpt_t_min 0.106
_olex2_refinement_description
;
1. Restrained distances
 O3-H3
 0.97 with sigma of 0.02
 H3-U1
 3.114 with sigma of 0.04
2. Others
 Fixed Sof: O2(0.25) O1(0.25)
;
_olex2_date_sample_completion 2025-01-06
_olex2_date_sample_data_collection 2025-01-03
_olex2_date_sample_submission 2025-01-03
_olex2_submission_original_sample_id GCB_135_4_cr3_dry1
_olex2_submission_special_instructions 'No special instructions were received'

loop_
_space_group_symop_operation_xyz
'x, y, z'
'-x, -y, z'
'-x, y, -z'
'x, -y, -z'
'x+1/2, y+1/2, z+1/2'
'-x+1/2, -y+1/2, z+1/2'
'-x+1/2, y+1/2, -z+1/2'
'x+1/2, -y+1/2, -z+1/2'
'-x, -y, -z'
'x, y, -z'
'x, -y, z'
'-x, y, z'
'-x+1/2, -y+1/2, -z+1/2'
'x+1/2, y+1/2, -z+1/2'
'x+1/2, -y+1/2, z+1/2'
'-x+1/2, y+1/2, z+1/2'

loop_
_atom_site_label
_atom_site_type_symbol
_atom_site_fract_x
_atom_site_fract_y
_atom_site_fract_z
_atom_site_U_iso_or_equiv
_atom_site_adp_type
_atom_site_occupancy
_atom_site_site_symmetry_order
_atom_site_calc_flag
_atom_site_refinement_flags_posn
_atom_site_refinement_flags_adp
_atom_site_refinement_flags_occupancy
_atom_site_disorder_assembly
_atom_site_disorder_group
U1 U 0.500000 0.500000 0.500000 0.0303(5) Uani 1 8 d DS T P . .
O3 O 0.500000 0.500000 0.777(2) 0.038(4) Uani 1 4 d DS T P . .
O2 O 0.000000 0.621(4) 0.584(2) 0.033(5) Uani 0.5 2 d S T P . .
O1 O 0.633(6) 0.236(3) 0.500000 0.038(5) Uani 0.5 2 d S T P . .
H3 H 0.500000 0.385(9) 0.847(6) 0.05(6) Uiso 1 2 d DS . P . .

loop_
_atom_site_aniso_label
_atom_site_aniso_U_11
_atom_site_aniso_U_22
_atom_site_aniso_U_33
_atom_site_aniso_U_23
_atom_site_aniso_U_13
_atom_site_aniso_U_12
U1 0.0190(7) 0.0294(8) 0.0426(8) 0.000 0.000 0.000
O3 0.031(9) 0.038(9) 0.045(9) 0.000 0.000 0.000
O2 0.035(11) 0.036(13) 0.026(10) -0.004(10) 0.000 0.000
O1 0.027(10) 0.019(9) 0.068(14) 0.000 0.000 0.018(9)

loop_
_atom_type_symbol
_atom_type_description
_atom_type_scat_dispersion_real
_atom_type_scat_dispersion_imag
_atom_type_scat_source
H H 0.0000 0.0000 'International Tables Vol C Tables 4.2.6.8 and 6.1.1.4'
O O 0.0106 0.0060 'International Tables Vol C Tables 4.2.6.8 and 6.1.1.4'
U U -9.6767 9.6646 'International Tables Vol C Tables 4.2.6.8 and 6.1.1.4'

loop_
_geom_angle_atom_site_label_1
_geom_angle_atom_site_label_2
_geom_angle_atom_site_label_3
_geom_angle
_geom_angle_site_symmetry_1
_geom_angle_site_symmetry_3
_geom_angle_publ_flag
O2 U1 O2 180.0 9_566 1_655 ?
O2 U1 O2 143.6(10) 10_556 9_666 ?
O2 U1 O2 140.9(11) 10_656 . ?
O2 U1 O2 54.4(10) 1_655 9_666 ?
O2 U1 O2 54.4(10) 9_566 . ?
O2 U1 O2 143.6(10) 2_665 . ?
O2 U1 O2 125.6(10) 9_566 9_666 ?
O2 U1 O2 39.1(11) 9_566 10_556 ?
O2 U1 O2 39.1(11) 10_656 9_666 ?
O2 U1 O2 140.9(11) 2_565 9_666 ?
O2 U1 O2 36.4(10) 10_556 . ?
O2 U1 O2 140.9(11) 1_655 10_556 ?
O2 U1 O2 125.6(10) 2_665 2_565 ?
O2 U1 O2 180.0 10_656 2_565 ?
O2 U1 O2 36.4(10) 1_655 10_656 ?
O2 U1 O2 140.9(11) 9_566 2_665 ?
O2 U1 O2 125.6(10) 10_556 10_656 ?
O2 U1 O2 36.4(10) 2_665 9_666 ?
O2 U1 O2 180.0 9_666 . ?
O2 U1 O2 39.1(11) 1_655 2_665 ?
O2 U1 O2 36.4(10) 9_566 2_565 ?
O2 U1 O2 125.6(10) 1_655 . ?
O2 U1 O2 143.6(10) 1_655 2_565 ?
O2 U1 O2 180.0 10_556 2_665 ?
O2 U1 O2 54.4(10) 10_556 2_565 ?
O2 U1 O2 39.1(11) 2_565 . ?
O2 U1 O2 143.6(10) 9_566 10_656 ?
O2 U1 O2 54.4(10) 2_665 10_656 ?
O1 U1 O2 92.5(10) 11_565 2_665 ?
O1 U1 O2 53.7(9) 3_656 9_566 ?
O1 U1 O2 126.3(10) 9_666 9_666 ?
O1 U1 O2 126.3(9) 11_565 2_565 ?
O1 U1 O2 92.5(10) 11_565 9_666 ?
O1 U1 O2 126.3(9) 3_656 1_655 ?
O1 U1 O2 126.3(10) . 10_556 ?
O1 U1 O2 87.5(10) 11_565 10_556 ?
O1 U1 O2 92.5(10) 9_666 9_566 ?
O1 U1 O2 87.5(10) 11_565 . ?
O1 U1 O2 87.5(10) 3_656 9_666 ?
O1 U1 O2 53.7(9) 3_656 2_565 ?
O1 U1 O2 53.7(9) . 9_666 ?
O1 U1 O2 92.5(10) . 10_656 ?
O1 U1 O2 53.7(9) . 2_665 ?
O1 U1 O2 92.5(10) 9_666 2_565 ?
O1 U1 O2 53.7(9) 11_565 1_655 ?
O1 U1 O2 87.5(10) . 2_565 ?
O1 U1 O2 92.5(10) 3_656 . ?
O1 U1 O2 53.7(10) 9_666 . ?
O1 U1 O2 126.3(10) . . ?
O1 U1 O2 92.5(10) 3_656 10_556 ?
O1 U1 O2 53.7(9) 11_565 10_656 ?
O1 U1 O2 126.3(9) 3_656 10_656 ?
O1 U1 O2 87.5(10) 9_666 10_656 ?
O1 U1 O2 53.7(9) 9_666 10_556 ?
O1 U1 O2 87.5(10) 9_666 1_655 ?
O1 U1 O2 92.5(10) . 1_655 ?
O1 U1 O2 87.5(10) 3_656 2_665 ?
O1 U1 O2 126.3(9) 11_565 9_566 ?
O1 U1 O2 126.3(10) 9_666 2_665 ?
O1 U1 O2 87.5(10) . 9_566 ?
O1 U1 O1 144.0(17) 3_656 9_666 ?
O1 U1 O1 36.0(17) 11_565 9_666 ?
O1 U1 O1 144.0(17) 11_565 . ?
O1 U1 O1 180.0 11_565 3_656 ?
O1 U1 O1 36.0(17) 3_656 . ?
O1 U1 O1 180.0(16) 9_666 . ?
U1 O3 H3 129(5) . . ?
U1 O2 U1 125.6(10) 1_455 . ?
O2 O2 U1 71.8(5) 10_556 1_455 ?
O2 O2 U1 71.8(5) 10_556 . ?
O2 O2 U1 70.5(5) 2_565 . ?
O2 O2 U1 70.5(5) 2_565 1_455 ?
O2 O2 O2 90.000(1) 10_556 2_565 ?
O1 O1 U1 72.0(8) 3_656 . ?

loop_
_geom_bond_atom_site_label_1
_geom_bond_atom_site_label_2
_geom_bond_distance
_geom_bond_site_symmetry_2
_geom_bond_publ_flag
U1 O2 2.358(10) 9_566 ?
U1 O2 2.358(10) 9_666 ?
U1 O2 2.358(10) 10_656 ?
U1 O2 2.358(10) 2_565 ?
U1 O2 2.358(10) 10_556 ?
U1 O2 2.358(10) . ?
U1 O2 2.358(10) 1_655 ?
U1 O2 2.358(10) 2_665 ?
U1 O1 1.80(2) . ?
U1 O1 1.80(2) 11_565 ?
U1 O1 1.80(2) 3_656 ?
U1 O1 1.80(2) 9_666 ?
O3 H3 0.97(2) . ?
O2 O2 1.47(4) 10_556 ?
O2 O2 1.58(5) 2_565 ?
O1 O1 1.11(5) 3_656 ?

loop_
_geom_torsion_atom_site_label_1
_geom_torsion_atom_site_label_2
_geom_torsion_atom_site_label_3
_geom_torsion_atom_site_label_4
_geom_torsion
_geom_torsion_site_symmetry_1
_geom_torsion_site_symmetry_2
_geom_torsion_site_symmetry_3
_geom_torsion_site_symmetry_4
_geom_torsion_publ_flag
O2 U1 O1 O1 -18.2(5) 9_566 . . 3_656 ?
O2 U1 O1 O1 -22.8(6) 10_556 . . 3_656 ?
O2 U1 O1 O1 157.2(6) 2_665 . . 3_656 ?
O2 U1 O1 O1 -161.8(5) 10_656 . . 3_656 ?
O2 U1 O1 O1 22.8(6) . . . 3_656 ?
O2 U1 O1 O1 -157.2(6) 9_666 . . 3_656 ?
O2 U1 O1 O1 161.8(5) 1_655 . . 3_656 ?
O2 U1 O1 O1 18.2(5) 2_565 . . 3_656 ?
O1 U1 O1 O1 180.0 11_565 . . 3_656 ?
